data_1553609
loop_
_publ_author_name
'Lu, Kui'
'Yang, Ke'
'Jia, Xiaoliang'
'Gao, Xing'
'Zhao, Xia'
'Pan, Guojun'
'Ma, Yantao'
'Huang, Qiyao'
'Yu, Peng'

_publ_section_title
;
 Total synthesis of I3,II8-biapigenin and ridiculuflavone A
;
_journal_issue 4
_journal_name_full 'Organic Chemistry Frontiers'
_journal_page_first 578
_journal_paper_doi 10.1039/C6QO00726K
_journal_volume 4
_journal_year 2017
_chemical_formula_sum 'C41 H40 O11'
_chemical_formula_weight 708.73
_space_group_IT_number 2
_space_group_name_Hall '-P 1'
_space_group_name_H-M_alt 'P -1'
_symmetry_cell_setting triclinic
_symmetry_space_group_name_H-M 'P -1'
_atom_sites_solution_hydrogens geom
_atom_sites_solution_primary direct
_atom_sites_solution_secondary difmap
_audit_creation_method SHELXL-97
_audit_update_record
;
2016-11-18 deposited with the CCDC.
2017-01-20 downloaded from the CCDC.
;
_cell_angle_alpha 70.806(8)
_cell_angle_beta 75.292(8)
_cell_angle_gamma 73.524(8)
_cell_formula_units_Z 2
_cell_length_a 9.7469(7)
_cell_length_b 13.1171(8)
_cell_length_c 17.5212(12)
_cell_measurement_reflns_used 4797
_cell_measurement_temperature 113(2)
_cell_measurement_theta_max 27.5
_cell_measurement_theta_min 3.0
_cell_volume 1996.5(3)
_computing_cell_refinement
; 
Rigaku CrystalClear-SM Expert 2.1 b42 
;
_computing_data_collection
; 
Rigaku CrystalClear-SM Expert 2.1 b42 
;
_computing_data_reduction
; 
Rigaku CrystalClear-SM Expert 2.1 b42 
;
_computing_structure_refinement 'SHELXL-97 (Sheldrick, 1997)'
_computing_structure_solution 'SHELXS-97 (Sheldrick, 1990)'
_diffrn_ambient_temperature 113(2)
_diffrn_detector_area_resol_mean 5.8140
_diffrn_measured_fraction_theta_full 0.980
_diffrn_measured_fraction_theta_max 0.980
_diffrn_measurement_device_type 'rigaku xtalab p200'
_diffrn_measurement_method 'profile data from \w-scans'
_diffrn_radiation_monochromator multilayer
_diffrn_radiation_source 'rotating anode'
_diffrn_radiation_type MoK\a
_diffrn_radiation_wavelength 0.71073
_diffrn_reflns_av_R_equivalents 0.0299
_diffrn_reflns_av_sigmaI/netI 0.0331
_diffrn_reflns_limit_h_max 12
_diffrn_reflns_limit_h_min -12
_diffrn_reflns_limit_k_max 16
_diffrn_reflns_limit_k_min -17
_diffrn_reflns_limit_l_max 22
_diffrn_reflns_limit_l_min -22
_diffrn_reflns_number 25802
_diffrn_reflns_theta_full 27.53
_diffrn_reflns_theta_max 27.53
_diffrn_reflns_theta_min 3.03
_diffrn_standards_decay_% 0
_diffrn_standards_interval_count 0
_diffrn_standards_interval_time 0
_diffrn_standards_number 0
_exptl_absorpt_coefficient_mu 0.086
_exptl_absorpt_correction_T_max 0.9881
_exptl_absorpt_correction_T_min 0.9814
_exptl_absorpt_correction_type multi-scan
_exptl_absorpt_process_details CrystalClear
_exptl_crystal_colour Colorless
_exptl_crystal_density_diffrn 1.179
_exptl_crystal_density_method 'not measured'
_exptl_crystal_description Prism
_exptl_crystal_F_000 748
_exptl_crystal_size_max 0.22
_exptl_crystal_size_mid 0.16
_exptl_crystal_size_min 0.14
_platon_squeeze_details
;
;
_refine_diff_density_max 0.332
_refine_diff_density_min -0.261
_refine_diff_density_rms 0.058
_refine_ls_extinction_method none
_refine_ls_goodness_of_fit_ref 1.092
_refine_ls_hydrogen_treatment mixed
_refine_ls_matrix_type full
_refine_ls_number_parameters 478
_refine_ls_number_reflns 9002
_refine_ls_number_restraints 0
_refine_ls_restrained_S_all 1.092
_refine_ls_R_factor_all 0.0639
_refine_ls_R_factor_gt 0.0482
_refine_ls_shift/su_max 0.002
_refine_ls_shift/su_mean 0.000
_refine_ls_structure_factor_coef Fsqd
_refine_ls_weighting_details 'calc w=1/[\s^2^(Fo^2^)+(0.0972P)^2^+0.0124P] where P=(Fo^2^+2Fc^2^)/3'
_refine_ls_weighting_scheme calc
_refine_ls_wR_factor_gt 0.1461
_refine_ls_wR_factor_ref 0.1549
_reflns_number_gt 6762
_reflns_number_total 9002
_reflns_threshold_expression >2sigma(I)
_cod_data_source_file c6qo00726k2.cif
_cod_data_source_block shelx-sr
_cod_depositor_comments
;
The following automatic conversions were performed:

data item '_exptl_absorpt_correction_type' value 'Multi-scan' was
changed to 'multi-scan' in accordance with the
/home/saulius/struct/COD-crude-data/automatic-downloads/DataCite-retrospective/RSC/depositions/lib/dictionaries/cif_core.dic
dictionary named 'cif_core.dic' version 2.4.2 last updated on
2011-04-26.

data item '_symmetry_cell_setting' value 'Triclinic' was changed to
'triclinic' in accordance with the
/home/saulius/struct/COD-crude-data/automatic-downloads/DataCite-retrospective/RSC/depositions/lib/dictionaries/cif_core.dic
dictionary named 'cif_core.dic' version 2.4.2 last updated on
2011-04-26.

Automatic conversion script
Id: cif_fix_values 6909 2019-04-08 15:41:33Z antanas 
;
_cod_original_cell_volume 1996.5(2)
_cod_original_sg_symbol_H-M P-1
_cod_database_code 1553609

loop_
_symmetry_equiv_pos_as_xyz
'x, y, z'
'-x, -y, -z'

loop_
_atom_site_label
_atom_site_type_symbol
_atom_site_fract_x
_atom_site_fract_y
_atom_site_fract_z
_atom_site_U_iso_or_equiv
_atom_site_adp_type
_atom_site_occupancy
_atom_site_symmetry_multiplicity
_atom_site_calc_flag
_atom_site_refinement_flags
O1 O 0.12061(11) 0.41018(8) 1.08961(6) 0.0206(2) Uani 1 1 d .
O2 O 0.19913(19) 0.10862(11) 1.05110(9) 0.0580(5) Uani 1 1 d .
O3 O 0.06038(12) 0.03799(9) 1.20310(7) 0.0260(2) Uani 1 1 d .
O4 O -0.20178(13) 0.30788(9) 1.34190(7) 0.0291(3) Uani 1 1 d .
O5 O 0.43126(12) 0.76830(9) 0.83744(7) 0.0283(3) Uani 1 1 d .
O6 O 0.13708(12) 0.35770(9) 0.85810(7) 0.0272(3) Uani 1 1 d .
O7 O 0.51607(13) 0.17046(10) 1.00532(7) 0.0294(3) Uani 1 1 d .
O8 O 0.56747(12) 0.12483(9) 0.74135(6) 0.0258(2) Uani 1 1 d .
O9 O 0.18514(13) 0.34183(10) 0.69602(7) 0.0313(3) Uani 1 1 d .
O10 O 0.67636(12) 0.04456(9) 0.40838(6) 0.0269(3) Uani 1 1 d .
O11 O 0.89068(13) -0.10809(10) 0.46298(7) 0.0307(3) Uani 1 1 d .
C1 C 0.05686(15) 0.32940(12) 1.14820(9) 0.0197(3) Uani 1 1 d .
C2 C -0.03982(16) 0.36567(12) 1.21257(9) 0.0212(3) Uani 1 1 d .
H2 H -0.0588 0.4401 1.2143 0.025 Uiso 1 1 calc R
C3 C -0.10690(16) 0.28802(13) 1.27382(9) 0.0234(3) Uani 1 1 d .
C4 C -0.07745(17) 0.17815(13) 1.27144(9) 0.0233(3) Uani 1 1 d .
H4 H -0.1251 0.1266 1.3142 0.028 Uiso 1 1 calc R
C5 C 0.02014(16) 0.14395(12) 1.20750(9) 0.0213(3) Uani 1 1 d .
C6 C 0.08865(15) 0.22166(12) 1.14187(9) 0.0201(3) Uani 1 1 d .
C7 C 0.17802(18) 0.19743(13) 1.06639(10) 0.0283(4) Uani 1 1 d .
C8 C 0.23969(16) 0.28858(12) 1.00611(9) 0.0214(3) Uani 1 1 d .
C9 C 0.21367(15) 0.38732(12) 1.02092(8) 0.0190(3) Uani 1 1 d .
C10 C 0.27432(15) 0.48448(12) 0.97091(9) 0.0191(3) Uani 1 1 d .
C11 C 0.41903(16) 0.47362(13) 0.93040(9) 0.0232(3) Uani 1 1 d .
H11 H 0.4792 0.4019 0.9333 0.028 Uiso 1 1 calc R
C12 C 0.47596(16) 0.56608(13) 0.88597(9) 0.0249(3) Uani 1 1 d .
H12 H 0.5747 0.5575 0.8592 0.030 Uiso 1 1 calc R
C13 C 0.38775(16) 0.67147(13) 0.88083(9) 0.0223(3) Uani 1 1 d .
C14 C 0.24384(16) 0.68340(13) 0.92146(9) 0.0235(3) Uani 1 1 d .
H14 H 0.1838 0.7552 0.9184 0.028 Uiso 1 1 calc R
C15 C 0.18844(16) 0.59121(12) 0.96611(9) 0.0214(3) Uani 1 1 d .
H15 H 0.0905 0.6002 0.9941 0.026 Uiso 1 1 calc R
C16 C 0.5827(2) 0.76274(17) 0.80885(12) 0.0386(4) Uani 1 1 d .
H16A H 0.6349 0.7246 0.8549 0.058 Uiso 1 1 calc R
H16B H 0.5999 0.8378 0.7847 0.058 Uiso 1 1 calc R
H16C H 0.6176 0.7220 0.7672 0.058 Uiso 1 1 calc R
C17 C -0.02659(18) -0.04027(13) 1.25606(10) 0.0259(3) Uani 1 1 d .
H17 H -0.0529 -0.0311 1.3128 0.031 Uiso 1 1 calc R
C18 C -0.1632(2) -0.01983(16) 1.22241(14) 0.0409(4) Uani 1 1 d .
H18A H -0.2154 0.0573 1.2166 0.061 Uiso 1 1 calc R
H18B H -0.2255 -0.0690 1.2602 0.061 Uiso 1 1 calc R
H18C H -0.1372 -0.0346 1.1686 0.061 Uiso 1 1 calc R
C19 C 0.07082(19) -0.15323(13) 1.25694(10) 0.0306(4) Uani 1 1 d .
H19A H 0.1011 -0.1602 1.2008 0.046 Uiso 1 1 calc R
H19B H 0.0176 -0.2106 1.2909 0.046 Uiso 1 1 calc R
H19C H 0.1569 -0.1620 1.2797 0.046 Uiso 1 1 calc R
C20 C -0.26753(19) 0.42169(14) 1.34385(10) 0.0296(4) Uani 1 1 d .
H20 H -0.1912 0.4663 1.3245 0.036 Uiso 1 1 calc R
C21 C -0.3807(2) 0.47017(16) 1.28929(13) 0.0389(4) Uani 1 1 d .
H21A H -0.3340 0.4716 1.2325 0.058 Uiso 1 1 calc R
H21B H -0.4281 0.5457 1.2923 0.058 Uiso 1 1 calc R
H21C H -0.4535 0.4247 1.3076 0.058 Uiso 1 1 calc R
C22 C -0.3325(3) 0.41522(18) 1.43303(12) 0.0493(5) Uani 1 1 d .
H22A H -0.4035 0.3682 1.4525 0.074 Uiso 1 1 calc R
H22B H -0.3809 0.4896 1.4384 0.074 Uiso 1 1 calc R
H22C H -0.2552 0.3837 1.4660 0.074 Uiso 1 1 calc R
C23 C 0.32967(16) 0.26044(12) 0.93017(9) 0.0220(3) Uani 1 1 d .
C24 C 0.46869(17) 0.18958(13) 0.93462(9) 0.0232(3) Uani 1 1 d .
C25 C 0.54601(17) 0.14455(13) 0.87078(9) 0.0246(3) Uani 1 1 d .
H25 H 0.6383 0.0953 0.8744 0.030 Uiso 1 1 calc R
C26 C 0.48354(16) 0.17405(12) 0.80120(9) 0.0223(3) Uani 1 1 d .
C27 C 0.52202(17) 0.14892(13) 0.66858(9) 0.0232(3) Uani 1 1 d .
C28 C 0.39793(18) 0.22168(13) 0.65316(10) 0.0268(3) Uani 1 1 d .
H28 H 0.3727 0.2382 0.6008 0.032 Uiso 1 1 calc R
C29 C 0.29945(17) 0.27692(13) 0.71249(10) 0.0243(3) Uani 1 1 d .
C30 C 0.34910(16) 0.24668(12) 0.79133(9) 0.0223(3) Uani 1 1 d .
C31 C 0.27182(16) 0.28794(12) 0.86006(9) 0.0217(3) Uani 1 1 d .
C32 C 0.02232(19) 0.30243(18) 0.86886(13) 0.0401(4) Uani 1 1 d .
H32A H 0.0429 0.2656 0.8255 0.060 Uiso 1 1 calc R
H32B H -0.0703 0.3568 0.8659 0.060 Uiso 1 1 calc R
H32C H 0.0162 0.2473 0.9226 0.060 Uiso 1 1 calc R
C33 C 0.65419(19) 0.09755(15) 1.01582(11) 0.0351(4) Uani 1 1 d .
H33A H 0.6520 0.0240 1.0144 0.053 Uiso 1 1 calc R
H33B H 0.6757 0.0924 1.0688 0.053 Uiso 1 1 calc R
H33C H 0.7296 0.1263 0.9715 0.053 Uiso 1 1 calc R
C34 C 0.62308(17) 0.08292(13) 0.61529(9) 0.0227(3) Uani 1 1 d .
C35 C 0.73980(17) 0.00099(13) 0.64342(9) 0.0253(3) Uani 1 1 d .
H35 H 0.7573 -0.0105 0.6969 0.030 Uiso 1 1 calc R
C36 C 0.83139(18) -0.06454(14) 0.59404(9) 0.0259(3) Uani 1 1 d .
H36 H 0.9102 -0.1206 0.6142 0.031 Uiso 1 1 calc R
C37 C 0.80789(17) -0.04813(13) 0.51548(9) 0.0238(3) Uani 1 1 d .
C38 C 0.69042(17) 0.03543(13) 0.48603(9) 0.0232(3) Uani 1 1 d .
C39 C 0.59985(17) 0.09966(13) 0.53525(9) 0.0232(3) Uani 1 1 d .
H39 H 0.5210 0.1558 0.5151 0.028 Uiso 1 1 calc R
C40 C 0.56504(19) 0.13260(15) 0.37342(10) 0.0299(4) Uani 1 1 d .
H40A H 0.4697 0.1219 0.4059 0.045 Uiso 1 1 calc R
H40B H 0.5693 0.1328 0.3169 0.045 Uiso 1 1 calc R
H40C H 0.5798 0.2034 0.3735 0.045 Uiso 1 1 calc R
C41 C 1.0140(2) -0.18992(15) 0.48984(11) 0.0350(4) Uani 1 1 d .
H41A H 1.0797 -0.1545 0.5012 0.052 Uiso 1 1 calc R
H41B H 1.0652 -0.2266 0.4468 0.052 Uiso 1 1 calc R
H41C H 0.9817 -0.2448 0.5399 0.052 Uiso 1 1 calc R

loop_
_atom_site_aniso_label
_atom_site_aniso_U_11
_atom_site_aniso_U_22
_atom_site_aniso_U_33
_atom_site_aniso_U_23
_atom_site_aniso_U_13
_atom_site_aniso_U_12
O1 0.0215(5) 0.0194(5) 0.0185(5) -0.0079(4) 0.0047(4) -0.0049(4)
O2 0.0915(12) 0.0289(7) 0.0442(8) -0.0236(6) 0.0375(8) -0.0271(7)
O3 0.0314(6) 0.0198(6) 0.0245(6) -0.0080(4) 0.0058(4) -0.0096(5)
O4 0.0365(6) 0.0270(6) 0.0194(5) -0.0110(4) 0.0099(5) -0.0079(5)
O5 0.0287(6) 0.0281(6) 0.0267(6) -0.0024(5) -0.0012(5) -0.0138(5)
O6 0.0233(5) 0.0271(6) 0.0328(6) -0.0166(5) -0.0032(4) 0.0001(4)
O7 0.0315(6) 0.0327(6) 0.0209(6) -0.0146(5) -0.0028(4) 0.0047(5)
O8 0.0260(5) 0.0315(6) 0.0199(5) -0.0147(5) 0.0014(4) -0.0021(5)
O9 0.0299(6) 0.0321(6) 0.0319(6) -0.0137(5) -0.0065(5) -0.0001(5)
O10 0.0307(6) 0.0346(6) 0.0154(5) -0.0093(4) -0.0005(4) -0.0071(5)
O11 0.0353(6) 0.0338(6) 0.0208(6) -0.0145(5) 0.0001(5) -0.0007(5)
C1 0.0199(7) 0.0220(7) 0.0168(7) -0.0060(6) 0.0004(5) -0.0062(6)
C2 0.0221(7) 0.0208(7) 0.0206(7) -0.0095(6) 0.0003(6) -0.0038(6)
C3 0.0247(7) 0.0288(8) 0.0169(7) -0.0107(6) 0.0024(6) -0.0066(6)
C4 0.0259(7) 0.0240(8) 0.0181(7) -0.0058(6) 0.0032(6) -0.0089(6)
C5 0.0235(7) 0.0202(7) 0.0205(7) -0.0071(6) -0.0011(6) -0.0056(6)
C6 0.0208(7) 0.0204(7) 0.0177(7) -0.0066(6) 0.0016(5) -0.0052(6)
C7 0.0333(9) 0.0227(8) 0.0247(8) -0.0112(6) 0.0086(6) -0.0063(7)
C8 0.0208(7) 0.0219(8) 0.0190(7) -0.0084(6) 0.0027(5) -0.0035(6)
C9 0.0169(6) 0.0229(7) 0.0156(7) -0.0076(6) 0.0011(5) -0.0027(6)
C10 0.0199(7) 0.0217(7) 0.0166(7) -0.0074(6) -0.0010(5) -0.0053(6)
C11 0.0206(7) 0.0248(8) 0.0226(8) -0.0099(6) 0.0003(6) -0.0023(6)
C12 0.0199(7) 0.0327(9) 0.0217(7) -0.0093(6) 0.0025(6) -0.0084(6)
C13 0.0252(7) 0.0263(8) 0.0179(7) -0.0052(6) -0.0034(6) -0.0109(6)
C14 0.0227(7) 0.0214(8) 0.0255(8) -0.0064(6) -0.0033(6) -0.0046(6)
C15 0.0177(7) 0.0242(8) 0.0211(7) -0.0077(6) -0.0005(5) -0.0038(6)
C16 0.0298(9) 0.0436(11) 0.0380(10) 0.0033(8) -0.0043(7) -0.0200(8)
C17 0.0339(8) 0.0226(8) 0.0213(7) -0.0061(6) 0.0032(6) -0.0136(7)
C18 0.0372(10) 0.0330(10) 0.0579(13) -0.0162(9) -0.0107(9) -0.0098(8)
C19 0.0388(9) 0.0237(8) 0.0289(9) -0.0064(7) -0.0029(7) -0.0101(7)
C20 0.0344(9) 0.0274(8) 0.0258(8) -0.0141(7) 0.0072(6) -0.0082(7)
C21 0.0350(10) 0.0330(10) 0.0472(11) -0.0121(8) -0.0017(8) -0.0093(8)
C22 0.0648(14) 0.0436(12) 0.0302(10) -0.0207(9) 0.0127(9) -0.0042(10)
C23 0.0237(7) 0.0208(7) 0.0206(7) -0.0096(6) 0.0042(6) -0.0061(6)
C24 0.0257(8) 0.0241(8) 0.0187(7) -0.0084(6) 0.0005(6) -0.0047(6)
C25 0.0238(7) 0.0262(8) 0.0220(8) -0.0108(6) 0.0004(6) -0.0016(6)
C26 0.0241(7) 0.0230(8) 0.0194(7) -0.0105(6) 0.0041(6) -0.0062(6)
C27 0.0285(8) 0.0252(8) 0.0170(7) -0.0074(6) 0.0017(6) -0.0108(6)
C28 0.0323(8) 0.0276(8) 0.0205(8) -0.0093(6) -0.0026(6) -0.0051(7)
C29 0.0257(8) 0.0233(8) 0.0241(8) -0.0080(6) -0.0005(6) -0.0072(6)
C30 0.0243(7) 0.0221(8) 0.0211(7) -0.0094(6) 0.0015(6) -0.0069(6)
C31 0.0227(7) 0.0173(7) 0.0245(8) -0.0083(6) 0.0009(6) -0.0048(6)
C32 0.0245(8) 0.0537(12) 0.0489(11) -0.0311(9) 0.0050(7) -0.0095(8)
C33 0.0335(9) 0.0376(10) 0.0323(9) -0.0186(8) -0.0092(7) 0.0085(8)
C34 0.0259(7) 0.0243(8) 0.0184(7) -0.0086(6) 0.0019(6) -0.0084(6)
C35 0.0294(8) 0.0301(8) 0.0173(7) -0.0091(6) -0.0001(6) -0.0087(7)
C36 0.0283(8) 0.0274(8) 0.0204(8) -0.0087(6) -0.0001(6) -0.0051(6)
C37 0.0260(8) 0.0264(8) 0.0181(7) -0.0094(6) 0.0042(6) -0.0079(6)
C38 0.0271(8) 0.0275(8) 0.0152(7) -0.0063(6) 0.0034(6) -0.0122(6)
C39 0.0261(7) 0.0242(8) 0.0176(7) -0.0051(6) -0.0001(6) -0.0071(6)
C40 0.0332(9) 0.0361(9) 0.0192(8) -0.0063(7) -0.0025(6) -0.0094(7)
C41 0.0397(10) 0.0335(9) 0.0260(9) -0.0136(7) -0.0005(7) 0.0023(8)

loop_
_atom_type_symbol
_atom_type_description
_atom_type_scat_dispersion_real
_atom_type_scat_dispersion_imag
_atom_type_scat_source
C C 0.0033 0.0016 'International Tables Vol C Tables 4.2.6.8 and 6.1.1.4'
H H 0.0000 0.0000 'International Tables Vol C Tables 4.2.6.8 and 6.1.1.4'
O O 0.0106 0.0060 'International Tables Vol C Tables 4.2.6.8 and 6.1.1.4'

loop_
_geom_angle_atom_site_label_1
_geom_angle_atom_site_label_2
_geom_angle_atom_site_label_3
_geom_angle
C9 O1 C1 120.35(11)
C5 O3 C17 119.04(11)
C3 O4 C20 119.29(12)
C13 O5 C16 117.75(13)
C31 O6 C32 113.57(13)
C24 O7 C33 118.04(12)
C27 O8 C26 120.00(12)
C38 O10 C40 117.25(12)
C37 O11 C41 117.09(12)
O1 C1 C6 121.63(12)
O1 C1 C2 114.04(12)
C6 C1 C2 124.32(13)
C3 C2 C1 116.82(13)
C3 C2 H2 121.6
C1 C2 H2 121.6
O4 C3 C2 124.95(13)
O4 C3 C4 113.61(13)
C2 C3 C4 121.40(13)
C5 C4 C3 120.65(14)
C5 C4 H4 119.7
C3 C4 H4 119.7
O3 C5 C4 124.15(13)
O3 C5 C6 115.89(12)
C4 C5 C6 119.94(13)
C1 C6 C5 116.80(13)
C1 C6 C7 118.90(13)
C5 C6 C7 124.05(13)
O2 C7 C6 123.87(14)
O2 C7 C8 120.29(14)
C6 C7 C8 115.80(13)
C9 C8 C7 120.93(13)
C9 C8 C23 125.04(13)
C7 C8 C23 114.03(12)
C8 C9 O1 121.88(13)
C8 C9 C10 128.33(13)
O1 C9 C10 109.79(12)
C11 C10 C15 118.29(14)
C11 C10 C9 121.70(13)
C15 C10 C9 119.94(13)
C12 C11 C10 120.99(14)
C12 C11 H11 119.5
C10 C11 H11 119.5
C11 C12 C13 119.73(14)
C11 C12 H12 120.1
C13 C12 H12 120.1
O5 C13 C14 115.38(14)
O5 C13 C12 124.79(14)
C14 C13 C12 119.83(14)
C15 C14 C13 120.12(14)
C15 C14 H14 119.9
C13 C14 H14 119.9
C14 C15 C10 121.03(14)
C14 C15 H15 119.5
C10 C15 H15 119.5
O5 C16 H16A 109.5
O5 C16 H16B 109.5
H16A C16 H16B 109.5
O5 C16 H16C 109.5
H16A C16 H16C 109.5
H16B C16 H16C 109.5
O3 C17 C18 109.28(14)
O3 C17 C19 105.15(13)
C18 C17 C19 113.10(14)
O3 C17 H17 109.7
C18 C17 H17 109.7
C19 C17 H17 109.7
C17 C18 H18A 109.5
C17 C18 H18B 109.5
H18A C18 H18B 109.5
C17 C18 H18C 109.5
H18A C18 H18C 109.5
H18B C18 H18C 109.5
C17 C19 H19A 109.5
C17 C19 H19B 109.5
H19A C19 H19B 109.5
C17 C19 H19C 109.5
H19A C19 H19C 109.5
H19B C19 H19C 109.5
O4 C20 C21 109.28(14)
O4 C20 C22 105.43(14)
C21 C20 C22 112.35(16)
O4 C20 H20 109.9
C21 C20 H20 109.9
C22 C20 H20 109.9
C20 C21 H21A 109.5
C20 C21 H21B 109.5
H21A C21 H21B 109.5
C20 C21 H21C 109.5
H21A C21 H21C 109.5
H21B C21 H21C 109.5
C20 C22 H22A 109.5
C20 C22 H22B 109.5
H22A C22 H22B 109.5
C20 C22 H22C 109.5
H22A C22 H22C 109.5
H22B C22 H22C 109.5
C31 C23 C24 119.40(13)
C31 C23 C8 121.16(13)
C24 C23 C8 118.68(14)
O7 C24 C25 124.51(14)
O7 C24 C23 114.32(12)
C25 C24 C23 121.17(14)
C24 C25 C26 117.61(14)
C24 C25 H25 121.2
C26 C25 H25 121.2
O8 C26 C25 113.54(13)
O8 C26 C30 122.14(13)
C25 C26 C30 124.32(13)
C28 C27 O8 121.25(13)
C28 C27 C34 127.46(14)
O8 C27 C34 111.26(13)
C27 C28 C29 123.39(15)
C27 C28 H28 118.3
C29 C28 H28 118.3
O9 C29 C28 121.06(14)
O9 C29 C30 124.84(14)
C28 C29 C30 114.10(14)
C26 C30 C31 115.75(14)
C26 C30 C29 119.00(13)
C31 C30 C29 125.23(14)
O6 C31 C23 117.47(13)
O6 C31 C30 120.85(14)
C23 C31 C30 121.68(14)
O6 C32 H32A 109.5
O6 C32 H32B 109.5
H32A C32 H32B 109.5
O6 C32 H32C 109.5
H32A C32 H32C 109.5
H32B C32 H32C 109.5
O7 C33 H33A 109.5
O7 C33 H33B 109.5
H33A C33 H33B 109.5
O7 C33 H33C 109.5
H33A C33 H33C 109.5
H33B C33 H33C 109.5
C35 C34 C39 118.81(14)
C35 C34 C27 120.95(14)
C39 C34 C27 120.20(14)
C34 C35 C36 120.74(14)
C34 C35 H35 119.6
C36 C35 H35 119.6
C37 C36 C35 120.29(15)
C37 C36 H36 119.9
C35 C36 H36 119.9
O11 C37 C36 124.60(14)
O11 C37 C38 115.94(13)
C36 C37 C38 119.46(14)
O10 C38 C39 125.09(14)
O10 C38 C37 114.91(13)
C39 C38 C37 120.00(14)
C38 C39 C34 120.70(15)
C38 C39 H39 119.7
C34 C39 H39 119.7
O10 C40 H40A 109.5
O10 C40 H40B 109.5
H40A C40 H40B 109.5
O10 C40 H40C 109.5
H40A C40 H40C 109.5
H40B C40 H40C 109.5
O11 C41 H41A 109.5
O11 C41 H41B 109.5
H41A C41 H41B 109.5
O11 C41 H41C 109.5
H41A C41 H41C 109.5
H41B C41 H41C 109.5

loop_
_geom_bond_atom_site_label_1
_geom_bond_atom_site_label_2
_geom_bond_distance
O1 C9 1.3747(16)
O1 C1 1.3773(17)
O2 C7 1.230(2)
O3 C5 1.3556(18)
O3 C17 1.4496(18)
O4 C3 1.3614(17)
O4 C20 1.456(2)
O5 C13 1.3703(19)
O5 C16 1.422(2)
O6 C31 1.3725(18)
O6 C32 1.441(2)
O7 C24 1.3532(19)
O7 C33 1.429(2)
O8 C27 1.3654(19)
O8 C26 1.3768(17)
O9 C29 1.230(2)
O10 C38 1.3647(18)
O10 C40 1.431(2)
O11 C37 1.3619(18)
O11 C41 1.429(2)
C1 C6 1.394(2)
C1 C2 1.3948(19)
C2 C3 1.385(2)
C2 H2 0.9500
C3 C4 1.400(2)
C4 C5 1.381(2)
C4 H4 0.9500
C5 C6 1.426(2)
C6 C7 1.4639(19)
C7 C8 1.470(2)
C8 C9 1.346(2)
C8 C23 1.4908(19)
C9 C10 1.474(2)
C10 C11 1.399(2)
C10 C15 1.400(2)
C11 C12 1.388(2)
C11 H11 0.9500
C12 C13 1.393(2)
C12 H12 0.9500
C13 C14 1.393(2)
C14 C15 1.378(2)
C14 H14 0.9500
C15 H15 0.9500
C16 H16A 0.9800
C16 H16B 0.9800
C16 H16C 0.9800
C17 C18 1.511(3)
C17 C19 1.514(2)
C17 H17 1.0000
C18 H18A 0.9800
C18 H18B 0.9800
C18 H18C 0.9800
C19 H19A 0.9800
C19 H19B 0.9800
C19 H19C 0.9800
C20 C21 1.507(3)
C20 C22 1.513(2)
C20 H20 1.0000
C21 H21A 0.9800
C21 H21B 0.9800
C21 H21C 0.9800
C22 H22A 0.9800
C22 H22B 0.9800
C22 H22C 0.9800
C23 C31 1.379(2)
C23 C24 1.413(2)
C24 C25 1.386(2)
C25 C26 1.393(2)
C25 H25 0.9500
C26 C30 1.398(2)
C27 C28 1.337(2)
C27 C34 1.474(2)
C28 C29 1.456(2)
C28 H28 0.9500
C29 C30 1.473(2)
C30 C31 1.431(2)
C32 H32A 0.9800
C32 H32B 0.9800
C32 H32C 0.9800
C33 H33A 0.9800
C33 H33B 0.9800
C33 H33C 0.9800
C34 C35 1.391(2)
C34 C39 1.413(2)
C35 C36 1.395(2)
C35 H35 0.9500
C36 C37 1.389(2)
C36 H36 0.9500
C37 C38 1.412(2)
C38 C39 1.379(2)
C39 H39 0.9500
C40 H40A 0.9800
C40 H40B 0.9800
C40 H40C 0.9800
C41 H41A 0.9800
C41 H41B 0.9800
C41 H41C 0.9800

loop_
_geom_torsion_atom_site_label_1
_geom_torsion_atom_site_label_2
_geom_torsion_atom_site_label_3
_geom_torsion_atom_site_label_4
_geom_torsion
C9 O1 C1 C6 2.7(2)
C9 O1 C1 C2 -177.29(12)
O1 C1 C2 C3 -179.61(13)
C6 C1 C2 C3 0.4(2)
C20 O4 C3 C2 15.9(2)
C20 O4 C3 C4 -166.09(14)
C1 C2 C3 O4 178.60(14)
C1 C2 C3 C4 0.7(2)
O4 C3 C4 C5 -178.05(14)
C2 C3 C4 C5 0.1(2)
C17 O3 C5 C4 15.9(2)
C17 O3 C5 C6 -165.97(13)
C3 C4 C5 O3 176.22(14)
C3 C4 C5 C6 -1.9(2)
O1 C1 C6 C5 177.88(13)
C2 C1 C6 C5 -2.1(2)
O1 C1 C6 C7 -7.5(2)
C2 C1 C6 C7 172.49(15)
O3 C5 C6 C1 -175.45(13)
C4 C5 C6 C1 2.8(2)
O3 C5 C6 C7 10.3(2)
C4 C5 C6 C7 -171.48(15)
C1 C6 C7 O2 -171.83(18)
C5 C6 C7 O2 2.3(3)
C1 C6 C7 C8 6.1(2)
C5 C6 C7 C8 -179.78(14)
O2 C7 C8 C9 177.87(18)
C6 C7 C8 C9 -0.1(2)
O2 C7 C8 C23 -1.9(2)
C6 C7 C8 C23 -179.90(14)
C7 C8 C9 O1 -4.8(2)
C23 C8 C9 O1 174.96(14)
C7 C8 C9 C10 175.13(15)
C23 C8 C9 C10 -5.1(3)
C1 O1 C9 C8 3.7(2)
C1 O1 C9 C10 -176.30(12)
C8 C9 C10 C11 -38.2(2)
O1 C9 C10 C11 141.76(14)
C8 C9 C10 C15 144.76(16)
O1 C9 C10 C15 -35.29(18)
C15 C10 C11 C12 -0.5(2)
C9 C10 C11 C12 -177.64(13)
C10 C11 C12 C13 -0.6(2)
C16 O5 C13 C14 167.47(14)
C16 O5 C13 C12 -12.8(2)
C11 C12 C13 O5 -178.59(14)
C11 C12 C13 C14 1.1(2)
O5 C13 C14 C15 179.23(13)
C12 C13 C14 C15 -0.5(2)
C13 C14 C15 C10 -0.7(2)
C11 C10 C15 C14 1.2(2)
C9 C10 C15 C14 178.32(13)
C5 O3 C17 C18 76.56(17)
C5 O3 C17 C19 -161.75(13)
C3 O4 C20 C21 73.61(18)
C3 O4 C20 C22 -165.43(16)
C9 C8 C23 C31 -83.0(2)
C7 C8 C23 C31 96.83(18)
C9 C8 C23 C24 107.05(18)
C7 C8 C23 C24 -73.16(18)
C33 O7 C24 C25 -1.0(2)
C33 O7 C24 C23 178.52(14)
C31 C23 C24 O7 178.43(13)
C8 C23 C24 O7 -11.4(2)
C31 C23 C24 C25 -2.0(2)
C8 C23 C24 C25 168.18(14)
O7 C24 C25 C26 -178.75(14)
C23 C24 C25 C26 1.7(2)
C27 O8 C26 C25 -177.88(13)
C27 O8 C26 C30 1.9(2)
C24 C25 C26 O8 -179.57(13)
C24 C25 C26 C30 0.7(2)
C26 O8 C27 C28 1.4(2)
C26 O8 C27 C34 -176.75(12)
O8 C27 C28 C29 -2.6(2)
C34 C27 C28 C29 175.16(14)
C27 C28 C29 O9 -178.70(16)
C27 C28 C29 C30 0.7(2)
O8 C26 C30 C31 177.65(13)
C25 C26 C30 C31 -2.6(2)
O8 C26 C30 C29 -3.8(2)
C25 C26 C30 C29 175.98(14)
O9 C29 C30 C26 -178.23(15)
C28 C29 C30 C26 2.4(2)
O9 C29 C30 C31 0.2(3)
C28 C29 C30 C31 -179.14(14)
C32 O6 C31 C23 -104.68(16)
C32 O6 C31 C30 75.96(18)
C24 C23 C31 O6 -179.46(13)
C8 C23 C31 O6 10.6(2)
C24 C23 C31 C30 -0.1(2)
C8 C23 C31 C30 -170.03(14)
C26 C30 C31 O6 -178.39(13)
C29 C30 C31 O6 3.1(2)
C26 C30 C31 C23 2.3(2)
C29 C30 C31 C23 -176.20(14)
C28 C27 C34 C35 -172.52(16)
O8 C27 C34 C35 5.4(2)
C28 C27 C34 C39 5.4(2)
O8 C27 C34 C39 -176.63(13)
C39 C34 C35 C36 -0.8(2)
C27 C34 C35 C36 177.16(14)
C34 C35 C36 C37 0.6(2)
C41 O11 C37 C36 -3.0(2)
C41 O11 C37 C38 177.33(14)
C35 C36 C37 O11 -179.65(14)
C35 C36 C37 C38 0.0(2)
C40 O10 C38 C39 4.5(2)
C40 O10 C38 C37 -176.00(13)
O11 C37 C38 O10 -0.1(2)
C36 C37 C38 O10 -179.74(13)
O11 C37 C38 C39 179.41(14)
C36 C37 C38 C39 -0.2(2)
O10 C38 C39 C34 179.44(13)
C37 C38 C39 C34 0.0(2)
C35 C34 C39 C38 0.5(2)
C27 C34 C39 C38 -177.45(14)

loop_
_platon_squeeze_void_nr
_platon_squeeze_void_average_x
_platon_squeeze_void_average_y
_platon_squeeze_void_average_z
_platon_squeeze_void_volume
_platon_squeeze_void_count_electrons
_platon_squeeze_void_content
1 0.000 0.000 0.000 24 3 ' '
2 0.000 0.500 0.500 307 50 ' '
